data_2021170
loop_
_publ_author_name
'Traven, Katja'
'Turel, Iztok'
'Koziskova, Julia'
'Bu\<cinsk\'y, Luk\'a\<c'
'Ko\<z\'i\<sek, Jozef'

_publ_section_title
;
 Concomitant polymorphism in an organometallic ruthenium(II) complex with
 an <i>N</i>,<i>N</i>'-donor ligand
;
_journal_coeditor_code YF3137
_journal_issue 6
_journal_name_full 'Acta Crystallographica Section C'
_journal_page_first 683
_journal_page_last 689
_journal_paper_doi 10.1107/S2053229618006654
_journal_volume 74
_journal_year 2018
_chemical_formula_iupac '[Ru Cl (C10 H14) (C14 H12 N2 O4)] P F6'
_chemical_formula_moiety 'C24 H26 Cl N2 O4 Ru +, F6 P -'
_chemical_formula_sum 'C24 H26 Cl F6 N2 O4 P Ru'
_chemical_formula_weight 687.96
_chemical_name_systematic
;Chlorido(\h^6^-<i>p</i>-cymene)(dimethyl
2,2'-bypyridine-4,5-dicarboxylate-\k^2^<i>N</i>,<i>N</i>')ruthenium(II)hexafluoridophosphate
;
_space_group_crystal_system monoclinic
_space_group_IT_number 14
_space_group_name_Hall '-P 2ybc'
_space_group_name_H-M_alt 'P 1 21/c 1'
_symmetry_space_group_name_Hall '-P 2ybc'
_symmetry_space_group_name_H-M 'P 1 21/c 1'
_atom_sites_solution_hydrogens geom
_atom_sites_solution_primary dual
_audit_creation_method
;
Olex2 1.2
(compiled 2017.03.28 svn.r3405 for OlexSys, GUI svn.r5335)
;
_cell_angle_alpha 90
_cell_angle_beta 102.0810(10)
_cell_angle_gamma 90
_cell_formula_units_Z 4
_cell_length_a 7.55080(10)
_cell_length_b 23.0248(2)
_cell_length_c 15.89850(10)
_cell_measurement_reflns_used 1024970
_cell_measurement_temperature 100(2)
_cell_measurement_theta_max 36.45
_cell_measurement_theta_min 2.07
_cell_volume 2702.83(5)
_computing_cell_refinement
;
X-AREA (Stoe & Cie, 2002)
;
_computing_data_collection
;
X-AREA (Stoe & Cie, 2002)
;
_computing_data_reduction
;
X-RED (Stoe & Cie, 2002)
;
_computing_molecular_graphics
;
OLEX2 (Dolomanov <i>et al.</i>,  2009) and DIAMOND (Bergerhoff <i>et
al.</i>, 1996)
;
_computing_publication_material
;
OLEX2 (Dolomanov <i>et al.</i>,  2009)
;
_computing_structure_refinement
;
SHELXL2017 (Sheldrick, 2015b)
;
_computing_structure_solution
;
SHELXT (Sheldrick, 2015a)
;
_diffrn_ambient_temperature 100.0
_diffrn_measured_fraction_theta_full 0.981
_diffrn_measured_fraction_theta_max 0.981
_diffrn_measurement_device_type 'Stoe StadiVari'
_diffrn_measurement_method 'rotation method'
_diffrn_radiation_type AgK\a
_diffrn_radiation_wavelength 0.56083
_diffrn_reflns_av_R_equivalents 0.0318
_diffrn_reflns_limit_h_max 9
_diffrn_reflns_limit_h_min -9
_diffrn_reflns_limit_k_max 28
_diffrn_reflns_limit_k_min -28
_diffrn_reflns_limit_l_max 19
_diffrn_reflns_limit_l_min -19
_diffrn_reflns_number 134822
_diffrn_reflns_theta_full 20.517
_diffrn_reflns_theta_max 20.517
_diffrn_reflns_theta_min 2.067
_diffrn_standards_decay_% 0
_diffrn_standards_interval_count none
_diffrn_standards_interval_time none
_diffrn_standards_number none
_exptl_absorpt_coefficient_mu 0.433
_exptl_absorpt_correction_T_max 0.937
_exptl_absorpt_correction_T_min 0.901
_exptl_absorpt_correction_type integration
_exptl_absorpt_process_details
;
(X-AREA; Stoe & Cie, 2002)
;
_exptl_crystal_colour orange
_exptl_crystal_density_diffrn 1.691
_exptl_crystal_description block
_exptl_crystal_F_000 1384
_exptl_crystal_size_max 0.31
_exptl_crystal_size_mid 0.2
_exptl_crystal_size_min 0.15
_refine_diff_density_max 0.439
_refine_diff_density_min -0.433
_refine_ls_extinction_coef 0.00082(18)
_refine_ls_extinction_expression Fc^*^=kFc[1+0.001xFc^2^\l^3^/sin(2\q)]^-1/4^
_refine_ls_extinction_method
;
SHELXL2017 (Sheldrick, 2015b)
;
_refine_ls_goodness_of_fit_ref 1.077
_refine_ls_hydrogen_treatment constr
_refine_ls_matrix_type full
_refine_ls_number_parameters 358
_refine_ls_number_reflns 5431
_refine_ls_number_restraints 354
_refine_ls_restrained_S_all 1.043
_refine_ls_R_factor_all 0.0342
_refine_ls_R_factor_gt 0.0261
_refine_ls_shift/su_max 0.002
_refine_ls_shift/su_mean 0.000
_refine_ls_structure_factor_coef Fsqd
_refine_ls_weighting_details 'w=1/[\s^2^(Fo^2^)+(0.0182P)^2^+4.1599P] where P=(Fo^2^+2Fc^2^)/3'
_refine_ls_weighting_scheme calc
_refine_ls_wR_factor_gt 0.0565
_refine_ls_wR_factor_ref 0.0628
_reflns_number_gt 4855
_reflns_number_total 5431
_reflns_threshold_expression 'I > 2\s(I)'
_cod_data_source_file yf3137sup1.cif
_cod_data_source_block A
_cod_database_code 2021170
_shelx_space_group_comment
;
The symmetry employed for this shelxl refinement is uniquely defined
by the following loop, which should always be used as a source of
symmetry information in preference to the above space-group names.
They are only intended as comments.
;
_shelx_estimated_absorpt_t_min 0.878
_shelx_estimated_absorpt_t_max 0.938

loop_
_space_group_symop_operation_xyz
'x, y, z'
'-x, y+1/2, -z+1/2'
'-x, -y, -z'
'x, -y-1/2, z-1/2'

loop_
_atom_site_type_symbol
_atom_site_label
_atom_site_fract_x
_atom_site_fract_y
_atom_site_fract_z
_atom_site_U_iso_or_equiv
_atom_site_adp_type
_atom_site_calc_flag
_atom_site_occupancy
Ru Ru1 0.43287(2) 0.43630(2) 0.17895(2) 0.01398(6) Uani d 1
Cl Cl1 0.71487(6) 0.47314(3) 0.15467(3) 0.02063(12) Uani d 1
P P1 0.76281(8) 0.76799(3) 0.62004(4) 0.02531(14) Uani d 1
F F5 0.7207(2) 0.77491(7) 0.71382(9) 0.0363(4) Uani d 1
F F2 0.8549(2) 0.70573(7) 0.64619(9) 0.0341(3) Uani d 1
F F1 0.6725(2) 0.83018(7) 0.59251(9) 0.0351(4) Uani d 1
F F4 0.9544(2) 0.79887(7) 0.65259(11) 0.0407(4) Uani d 1
F F3 0.5692(2) 0.73729(8) 0.58842(10) 0.0418(4) Uani d 1
O O1 0.6367(2) 0.56305(7) 0.47184(9) 0.0211(3) Uani d 1
F F6 0.8021(2) 0.76028(8) 0.52562(9) 0.0449(4) Uani d 1
O O3 1.0316(2) 0.40099(10) 0.58311(10) 0.0381(5) Uani d 1
N N2 0.5497(2) 0.35429(8) 0.18116(11) 0.0179(4) Uani d 1
N N1 0.5789(2) 0.42892(8) 0.30524(10) 0.0150(4) Uani d 1
O O4 0.7607(2) 0.38524(9) 0.61449(10) 0.0360(5) Uani d 1
O O2 0.8223(3) 0.51491(8) 0.57788(10) 0.0352(4) Uani d 1
C C20 0.2271(3) 0.49864(10) 0.20468(13) 0.0187(4) Uani d 1
H H20 0.229516 0.524555 0.251407 0.022 Uiso calc 1
C C16 0.2775(3) 0.47759(10) 0.06153(13) 0.0170(4) Uani d 1
H H16 0.317524 0.489432 0.011360 0.020 Uiso calc 1
C C17 0.2122(3) 0.42119(10) 0.06621(13) 0.0181(4) Uani d 1
H H17 0.206212 0.395685 0.018728 0.022 Uiso calc 1
C C4 0.7588(3) 0.36782(10) 0.41203(13) 0.0189(4) Uani d 1
H H4 0.813373 0.331136 0.427696 0.023 Uiso calc 1
C C9 0.6620(3) 0.37742(10) 0.32822(13) 0.0166(4) Uani d 1
C C11 0.7286(3) 0.51683(10) 0.50659(13) 0.0200(5) Uani d 1
C C19 0.1641(3) 0.44044(10) 0.21018(13) 0.0191(4) Uani d 1
H H19 0.128332 0.428107 0.261182 0.023 Uiso calc 1
C C10 0.6432(3) 0.33458(10) 0.25836(13) 0.0174(4) Uani d 1
C C24 0.0879(3) 0.34018(11) 0.14704(15) 0.0261(5) Uani d 1
H H24A 0.145079 0.314703 0.111104 0.039 Uiso calc 1
H H24B -0.043914 0.339060 0.126728 0.039 Uiso calc 1
H H24C 0.119114 0.326900 0.206884 0.039 Uiso calc 1
C C15 0.2856(3) 0.51810(10) 0.13100(13) 0.0171(4) Uani d 1
C C1 0.6032(3) 0.47264(10) 0.36227(12) 0.0165(4) Uani d 1
H H1 0.551069 0.509369 0.344619 0.020 Uiso calc 1
C C18 0.1540(3) 0.40105(10) 0.14154(13) 0.0189(4) Uani d 1
C C21 0.3598(3) 0.57842(10) 0.12238(13) 0.0194(4) Uani d 1
H H21 0.477206 0.574441 0.103215 0.023 Uiso calc 1
C C7 0.6115(3) 0.26466(11) 0.11703(15) 0.0248(5) Uani d 1
H H7 0.599633 0.241198 0.067008 0.030 Uiso calc 1
C C2 0.7013(3) 0.46646(10) 0.44610(13) 0.0173(4) Uani d 1
C C8 0.5366(3) 0.31985(11) 0.11199(14) 0.0223(5) Uani d 1
H H8 0.473689 0.333782 0.057665 0.027 Uiso calc 1
C C3 0.7747(3) 0.41199(10) 0.47209(13) 0.0184(4) Uani d 1
C C13 0.8541(3) 0.39851(11) 0.56549(13) 0.0215(5) Uani d 1
C C12 0.6672(3) 0.61597(11) 0.52218(15) 0.0270(5) Uani d 1
H H12A 0.592573 0.647240 0.491376 0.040 Uiso calc 1
H H12B 0.795348 0.626816 0.531255 0.040 Uiso calc 1
H H12C 0.634426 0.609643 0.577937 0.040 Uiso calc 1
C C23 0.2278(3) 0.61215(11) 0.05308(15) 0.0288(5) Uani d 1
H H23A 0.209031 0.590824 -0.001414 0.043 Uiso calc 1
H H23B 0.278175 0.650569 0.045642 0.043 Uiso calc 1
H H23C 0.111686 0.616601 0.070732 0.043 Uiso calc 1
C C6 0.7040(3) 0.24422(11) 0.19597(15) 0.0256(5) Uani d 1
H H6 0.755821 0.206459 0.201046 0.031 Uiso calc 1
C C22 0.3945(4) 0.61264(12) 0.20592(16) 0.0355(6) Uani d 1
H H22A 0.280189 0.618184 0.224794 0.053 Uiso calc 1
H H22B 0.446206 0.650581 0.196728 0.053 Uiso calc 1
H H22C 0.479636 0.591242 0.250113 0.053 Uiso calc 1
C C5 0.7196(3) 0.27988(10) 0.26759(14) 0.0226(5) Uani d 1
H H5 0.782332 0.266760 0.322411 0.027 Uiso calc 1
C C14 1.1188(4) 0.38799(19) 0.67244(18) 0.0594(11) Uani d 1
H H14A 1.249092 0.382514 0.676641 0.089 Uiso calc 1
H H14B 1.066576 0.352436 0.690899 0.089 Uiso calc 1
H H14C 1.099110 0.420329 0.709495 0.089 Uiso calc 1

loop_
_atom_site_aniso_label
_atom_site_aniso_U_11
_atom_site_aniso_U_22
_atom_site_aniso_U_33
_atom_site_aniso_U_12
_atom_site_aniso_U_13
_atom_site_aniso_U_23
Ru1 0.01171(10) 0.01808(12) 0.01125(10) 0.00089(7) 0.00036(7) 0.00044(8)
Cl1 0.0136(2) 0.0296(3) 0.0185(2) 0.0002(2) 0.00308(18) 0.0041(2)
P1 0.0265(3) 0.0268(4) 0.0200(3) 0.0011(2) -0.0012(2) 0.0032(2)
F5 0.0526(9) 0.0323(9) 0.0226(7) 0.0036(7) 0.0052(6) 0.0009(6)
F2 0.0450(9) 0.0240(8) 0.0286(7) 0.0032(6) -0.0029(6) 0.0007(6)
F1 0.0361(8) 0.0330(9) 0.0339(8) 0.0106(6) 0.0017(6) 0.0106(6)
F4 0.0267(8) 0.0308(9) 0.0597(10) -0.0003(6) -0.0019(7) 0.0050(8)
F3 0.0333(8) 0.0465(11) 0.0413(9) -0.0089(7) -0.0020(7) -0.0057(7)
O1 0.0211(7) 0.0224(9) 0.0190(7) -0.0017(6) 0.0023(6) -0.0048(6)
F6 0.0559(10) 0.0557(12) 0.0255(8) 0.0158(8) 0.0139(7) 0.0076(7)
O3 0.0166(8) 0.0760(15) 0.0194(8) 0.0016(8) -0.0016(6) 0.0162(9)
N2 0.0143(8) 0.0213(10) 0.0170(8) -0.0001(7) 0.0011(6) -0.0006(7)
N1 0.0126(8) 0.0180(10) 0.0137(8) 0.0000(7) 0.0013(6) 0.0017(7)
O4 0.0216(8) 0.0655(14) 0.0199(8) -0.0044(8) 0.0021(7) 0.0149(8)
O2 0.0439(11) 0.0369(12) 0.0185(8) 0.0024(8) -0.0080(7) -0.0047(7)
C20 0.0130(9) 0.0256(13) 0.0167(9) 0.0042(8) 0.0012(7) -0.0016(8)
C16 0.0146(9) 0.0206(12) 0.0146(9) 0.0021(8) 0.0005(7) 0.0036(8)
C17 0.0140(9) 0.0241(12) 0.0136(9) 0.0016(8) -0.0028(7) -0.0003(8)
C4 0.0154(10) 0.0224(13) 0.0187(10) 0.0028(8) 0.0031(8) 0.0050(8)
C9 0.0127(9) 0.0207(12) 0.0171(9) 0.0005(8) 0.0044(7) 0.0017(8)
C11 0.0168(10) 0.0272(13) 0.0160(10) -0.0037(9) 0.0031(8) -0.0007(9)
C19 0.0119(9) 0.0293(13) 0.0158(9) 0.0024(8) 0.0025(7) 0.0029(9)
C10 0.0129(9) 0.0213(12) 0.0177(10) -0.0009(8) 0.0028(7) -0.0001(8)
C24 0.0224(11) 0.0274(14) 0.0260(11) -0.0056(9) -0.0005(9) 0.0037(10)
C15 0.0118(9) 0.0213(12) 0.0164(9) 0.0031(8) -0.0010(7) 0.0016(8)
C1 0.0158(9) 0.0191(12) 0.0143(9) -0.0008(8) 0.0027(7) 0.0014(8)
C18 0.0102(9) 0.0241(13) 0.0199(10) -0.0003(8) -0.0021(7) 0.0023(9)
C21 0.0176(10) 0.0201(12) 0.0195(10) 0.0018(8) 0.0017(8) 0.0009(8)
C7 0.0231(11) 0.0230(13) 0.0275(11) 0.0006(9) 0.0035(9) -0.0078(9)
C2 0.0122(9) 0.0244(12) 0.0155(9) -0.0020(8) 0.0033(7) 0.0011(8)
C8 0.0192(10) 0.0253(13) 0.0209(10) -0.0004(9) 0.0002(8) -0.0038(9)
C3 0.0123(9) 0.0275(13) 0.0156(10) -0.0010(8) 0.0032(7) 0.0040(8)
C13 0.0179(10) 0.0283(14) 0.0168(10) 0.0012(9) 0.0005(8) 0.0036(9)
C12 0.0274(12) 0.0242(14) 0.0305(12) -0.0049(10) 0.0087(10) -0.0100(10)
C23 0.0291(12) 0.0231(14) 0.0308(12) 0.0036(10) -0.0015(10) 0.0046(10)
C6 0.0244(11) 0.0199(13) 0.0329(12) 0.0025(9) 0.0072(9) 0.0014(10)
C22 0.0520(16) 0.0250(15) 0.0262(12) -0.0117(12) 0.0004(11) -0.0022(10)
C5 0.0214(11) 0.0230(13) 0.0234(11) 0.0027(9) 0.0047(8) 0.0038(9)
C14 0.0252(14) 0.120(3) 0.0273(14) 0.0009(17) -0.0068(11) 0.0328(17)

loop_
_atom_type_symbol
_atom_type_description
_atom_type_scat_dispersion_real
_atom_type_scat_dispersion_imag
_atom_type_scat_source
C C 0.0015 0.0009 'International Tables Vol C Tables 4.2.6.8 and 6.1.1.4'
H H 0.0000 0.0000 'International Tables Vol C Tables 4.2.6.8 and 6.1.1.4'
Cl Cl 0.0998 0.0984 'International Tables Vol C Tables 4.2.6.8 and 6.1.1.4'
F F 0.0096 0.0061 'International Tables Vol C Tables 4.2.6.8 and 6.1.1.4'
N N 0.0030 0.0019 'International Tables Vol C Tables 4.2.6.8 and 6.1.1.4'
O O 0.0056 0.0036 'International Tables Vol C Tables 4.2.6.8 and 6.1.1.4'
P P 0.0667 0.0580 'International Tables Vol C Tables 4.2.6.8 and 6.1.1.4'
Ru Ru -5.3630 3.6506 'International Tables Vol C Tables 4.2.6.8 and 6.1.1.4'

loop_
_geom_angle_atom_site_label_1
_geom_angle_atom_site_label_2
_geom_angle_atom_site_label_3
_geom_angle
N2 Ru1 Cl1 86.34(5)
N2 Ru1 N1 76.88(7)
N2 Ru1 C20 153.61(8)
N2 Ru1 C16 123.69(7)
N2 Ru1 C17 96.66(7)
N2 Ru1 C19 116.43(8)
N2 Ru1 C15 161.39(7)
N2 Ru1 C18 92.73(8)
N1 Ru1 Cl1 82.84(5)
N1 Ru1 C20 97.19(7)
N1 Ru1 C16 158.75(8)
N1 Ru1 C17 158.01(7)
N1 Ru1 C19 96.53(7)
N1 Ru1 C15 121.43(7)
N1 Ru1 C18 120.61(7)
C20 Ru1 Cl1 118.78(6)
C20 Ru1 C15 36.87(7)
C20 Ru1 C18 67.88(8)
C16 Ru1 Cl1 92.53(6)
C16 Ru1 C20 66.86(8)
C16 Ru1 C17 36.96(8)
C16 Ru1 C15 37.76(8)
C16 Ru1 C18 67.88(8)
C17 Ru1 Cl1 118.07(6)
C17 Ru1 C20 79.19(8)
C17 Ru1 C15 67.59(8)
C17 Ru1 C18 37.90(8)
C19 Ru1 Cl1 156.58(7)
C19 Ru1 C20 37.90(8)
C19 Ru1 C16 79.57(8)
C19 Ru1 C17 67.21(8)
C19 Ru1 C15 67.83(8)
C19 Ru1 C18 37.26(8)
C15 Ru1 Cl1 92.42(6)
C18 Ru1 Cl1 155.71(6)
C18 Ru1 C15 80.81(8)
F5 P1 F2 90.43(8)
F5 P1 F1 90.53(8)
F5 P1 F4 89.84(9)
F5 P1 F3 89.42(9)
F5 P1 F6 178.98(11)
F1 P1 F2 179.00(9)
F1 P1 F3 90.02(9)
F4 P1 F2 89.98(9)
F4 P1 F1 89.74(9)
F4 P1 F3 179.22(10)
F4 P1 F6 91.15(10)
F3 P1 F2 90.27(9)
F6 P1 F2 89.35(9)
F6 P1 F1 89.70(9)
F6 P1 F3 89.59(9)
C11 O1 C12 115.84(17)
C13 O3 C14 115.45(19)
C10 N2 Ru1 117.15(14)
C8 N2 Ru1 124.31(15)
C8 N2 C10 118.54(19)
C9 N1 Ru1 116.90(14)
C1 N1 Ru1 124.01(14)
C1 N1 C9 118.97(17)
Ru1 C20 H20 130.7
C19 C20 Ru1 70.09(12)
C19 C20 H20 119.5
C15 C20 Ru1 72.45(12)
C15 C20 H20 119.5
C15 C20 C19 121.0(2)
Ru1 C16 H16 129.0
C17 C16 Ru1 71.62(11)
C17 C16 H16 119.3
C17 C16 C15 121.40(19)
C15 C16 Ru1 72.50(11)
C15 C16 H16 119.3
Ru1 C17 H17 130.2
C16 C17 Ru1 71.41(11)
C16 C17 H17 119.4
C16 C17 C18 121.2(2)
C18 C17 Ru1 71.60(11)
C18 C17 H17 119.4
C9 C4 H4 120.2
C3 C4 H4 120.2
C3 C4 C9 119.7(2)
N1 C9 C4 121.0(2)
N1 C9 C10 114.66(17)
C4 C9 C10 124.3(2)
O1 C11 C2 111.44(17)
O2 C11 O1 125.1(2)
O2 C11 C2 123.5(2)
Ru1 C19 H19 128.5
C20 C19 Ru1 72.01(11)
C20 C19 H19 119.3
C18 C19 Ru1 72.48(12)
C18 C19 C20 121.36(19)
C18 C19 H19 119.3
N2 C10 C9 114.08(19)
N2 C10 C5 121.8(2)
C5 C10 C9 124.04(19)
H24A C24 H24B 109.5
H24A C24 H24C 109.5
H24B C24 H24C 109.5
C18 C24 H24A 109.5
C18 C24 H24B 109.5
C18 C24 H24C 109.5
C20 C15 Ru1 70.68(12)
C20 C15 C16 117.6(2)
C20 C15 C21 123.58(19)
C16 C15 Ru1 69.74(12)
C16 C15 C21 118.84(18)
C21 C15 Ru1 129.45(14)
N1 C1 H1 118.6
N1 C1 C2 122.8(2)
C2 C1 H1 118.6
C17 C18 Ru1 70.51(11)
C17 C18 C24 121.0(2)
C19 C18 Ru1 70.26(12)
C19 C18 C17 117.5(2)
C19 C18 C24 121.5(2)
C24 C18 Ru1 129.52(15)
C15 C21 H21 108.2
C15 C21 C23 109.40(18)
C15 C21 C22 113.33(19)
C23 C21 H21 108.2
C22 C21 H21 108.2
C22 C21 C23 109.4(2)
C8 C7 H7 120.5
C6 C7 H7 120.5
C6 C7 C8 119.1(2)
C1 C2 C11 120.8(2)
C1 C2 C3 118.3(2)
C3 C2 C11 120.91(18)
N2 C8 C7 122.3(2)
N2 C8 H8 118.8
C7 C8 H8 118.8
C4 C3 C2 118.93(19)
C4 C3 C13 119.1(2)
C2 C3 C13 121.7(2)
O3 C13 C3 112.20(18)
O4 C13 O3 126.0(2)
O4 C13 C3 121.71(19)
O1 C12 H12A 109.5
O1 C12 H12B 109.5
O1 C12 H12C 109.5
H12A C12 H12B 109.5
H12A C12 H12C 109.5
H12B C12 H12C 109.5
C21 C23 H23A 109.5
C21 C23 H23B 109.5
C21 C23 H23C 109.5
H23A C23 H23B 109.5
H23A C23 H23C 109.5
H23B C23 H23C 109.5
C7 C6 H6 120.6
C7 C6 C5 118.8(2)
C5 C6 H6 120.6
C21 C22 H22A 109.5
C21 C22 H22B 109.5
C21 C22 H22C 109.5
H22A C22 H22B 109.5
H22A C22 H22C 109.5
H22B C22 H22C 109.5
C10 C5 C6 119.4(2)
C10 C5 H5 120.3
C6 C5 H5 120.3
O3 C14 H14A 109.5
O3 C14 H14B 109.5
O3 C14 H14C 109.5
H14A C14 H14B 109.5
H14A C14 H14C 109.5
H14B C14 H14C 109.5

loop_
_geom_bond_atom_site_label_1
_geom_bond_atom_site_label_2
_geom_bond_distance
Ru1 Cl1 2.3972(5)
Ru1 N2 2.0813(19)
Ru1 N1 2.0856(16)
Ru1 C20 2.215(2)
Ru1 C16 2.202(2)
Ru1 C17 2.2045(19)
Ru1 C19 2.190(2)
Ru1 C15 2.238(2)
Ru1 C18 2.219(2)
P1 F5 1.5964(15)
P1 F2 1.6094(16)
P1 F1 1.6068(16)
P1 F4 1.5981(16)
P1 F3 1.6070(16)
P1 F6 1.5997(16)
O1 C11 1.326(3)
O1 C12 1.450(3)
O3 C13 1.312(3)
O3 C14 1.466(3)
N2 C10 1.359(3)
N2 C8 1.343(3)
N1 C9 1.355(3)
N1 C1 1.341(3)
O4 C13 1.195(3)
O2 C11 1.205(3)
C20 H20 0.9500
C20 C19 1.431(3)
C20 C15 1.409(3)
C16 H16 0.9500
C16 C17 1.397(3)
C16 C15 1.437(3)
C17 H17 0.9500
C17 C18 1.436(3)
C4 H4 0.9500
C4 C9 1.397(3)
C4 C3 1.383(3)
C9 C10 1.470(3)
C11 C2 1.493(3)
C19 H19 0.9500
C19 C18 1.409(3)
C10 C5 1.380(3)
C24 H24A 0.9800
C24 H24B 0.9800
C24 H24C 0.9800
C24 C18 1.497(3)
C15 C21 1.515(3)
C1 H1 0.9500
C1 C2 1.390(3)
C21 H21 1.0000
C21 C23 1.533(3)
C21 C22 1.519(3)
C7 H7 0.9500
C7 C8 1.386(3)
C7 C6 1.385(3)
C2 C3 1.398(3)
C8 H8 0.9500
C3 C13 1.513(3)
C12 H12A 0.9800
C12 H12B 0.9800
C12 H12C 0.9800
C23 H23A 0.9800
C23 H23B 0.9800
C23 H23C 0.9800
C6 H6 0.9500
C6 C5 1.389(3)
C22 H22A 0.9800
C22 H22B 0.9800
C22 H22C 0.9800
C5 H5 0.9500
C14 H14A 0.9800
C14 H14B 0.9800
C14 H14C 0.9800

_cod_database_fobs_code 2021170
